data_2215527
loop_
_publ_author_name
'Wei-Hua Li'
'Fa-Qian Liu'
'Xiao-Dong Zhao'
'Jun-Ying Deng'
'Bao-Rong Hou'

_publ_section_title
;
 2-[(2-Aminophenylimino)(phenyl)methyl]-4,6-dichlorophenol
;
_journal_coeditor_code HG2286
_journal_issue 10
_journal_name_full 'Acta Crystallographica Section E'
_journal_page_first o3944
_journal_page_last o3944
_journal_paper_doi 10.1107/S160053680704233X
_journal_volume 63
_journal_year 2007
_chemical_formula_iupac 'C19 H14 Cl2 N2 O'
_chemical_formula_moiety 'C19 H14 Cl2 N2 O'
_chemical_formula_sum 'C19 H14 Cl2 N2 O'
_chemical_formula_weight 357.22
_chemical_name_systematic
;
2-[(2-Aminophenylimino)(phenyl)methyl]-4,6-dichlorophenol
;
_space_group_IT_number 2
_symmetry_cell_setting triclinic
_symmetry_space_group_name_Hall '-P 1'
_symmetry_space_group_name_H-M 'P -1'
_atom_sites_solution_hydrogens geom
_atom_sites_solution_primary direct
_atom_sites_solution_secondary difmap
_audit_creation_method SHELXL97
_cell_angle_alpha 66.61(3)
_cell_angle_beta 72.87(3)
_cell_angle_gamma 72.38(3)
_cell_formula_units_Z 2
_cell_length_a 8.9833(18)
_cell_length_b 9.4191(19)
_cell_length_c 11.361(2)
_cell_measurement_reflns_used 2933
_cell_measurement_temperature 293(2)
_cell_measurement_theta_max 25.99
_cell_measurement_theta_min 2.53
_cell_volume 824.0(4)
_computing_cell_refinement 'SAINT (Bruker, 2001)'
_computing_data_collection 'SMART (Bruker, 2001)'
_computing_data_reduction 'SAINT (Bruker, 2001)'
_computing_molecular_graphics 'SHELXTL (Sheldrick, 2001)'
_computing_publication_material 'SHELXTL (Sheldrick, 2001) and local programs'
_computing_structure_refinement 'SHELXTL (Sheldrick, 2001)'
_computing_structure_solution 'SHELXTL (Sheldrick, 2001)'
_diffrn_ambient_temperature 293(2)
_diffrn_measured_fraction_theta_full 0.904
_diffrn_measured_fraction_theta_max 1.904
_diffrn_measurement_device_type 'Bruker SMART 1K CCD area-detector'
_diffrn_measurement_method 'thin-slice \w'
_diffrn_radiation_monochromator graphite
_diffrn_radiation_source 'fine-focus sealed tube'
_diffrn_radiation_type MoK\a
_diffrn_radiation_wavelength 0.71073
_diffrn_reflns_av_R_equivalents 0.0122
_diffrn_reflns_av_sigmaI/netI 0.0279
_diffrn_reflns_limit_h_max 11
_diffrn_reflns_limit_h_min -10
_diffrn_reflns_limit_k_max 9
_diffrn_reflns_limit_k_min -11
_diffrn_reflns_limit_l_max 14
_diffrn_reflns_limit_l_min -14
_diffrn_reflns_number 3854
_diffrn_reflns_theta_full 27.07
_diffrn_reflns_theta_max 27.07
_diffrn_reflns_theta_min 1.99
_diffrn_standards_interval_count 100
_diffrn_standards_number 3
_exptl_absorpt_coefficient_mu 0.402
_exptl_absorpt_correction_T_max 0.9632
_exptl_absorpt_correction_T_min 0.9011
_exptl_absorpt_correction_type multi-scan
_exptl_absorpt_process_details '(SADABS; Sheldrick, 2004)'
_exptl_crystal_colour colourless
_exptl_crystal_density_diffrn 1.440
_exptl_crystal_density_method 'not measured'
_exptl_crystal_description block
_exptl_crystal_F_000 368
_exptl_crystal_size_max 0.30
_exptl_crystal_size_mid 0.20
_exptl_crystal_size_min 0.10
_refine_diff_density_max 0.311
_refine_diff_density_min -0.299
_refine_ls_extinction_method none
_refine_ls_goodness_of_fit_ref 1.130
_refine_ls_hydrogen_treatment constr
_refine_ls_matrix_type full
_refine_ls_number_parameters 217
_refine_ls_number_reflns 3625
_refine_ls_number_restraints 0
_refine_ls_restrained_S_all 1.130
_refine_ls_R_factor_all 0.0643
_refine_ls_R_factor_gt 0.0540
_refine_ls_shift/su_max 0.000
_refine_ls_shift/su_mean 0.000
_refine_ls_structure_factor_coef Fsqd
_refine_ls_weighting_details 'calc w = 1/[\s^2^(Fo^2^)+(0.0797P)^2^+0.556P] where P=(Fo^2^+2Fc^2^)/3'
_refine_ls_weighting_scheme calc
_refine_ls_wR_factor_gt 0.1472
_refine_ls_wR_factor_ref 0.1714
_reflns_number_gt 2801
_reflns_number_total 3625
_reflns_threshold_expression I>2\s(I)
_cod_data_source_file hg2286.cif
_cod_data_source_block I
_cod_database_code 2215527
_cod_database_fobs_code 2215527

loop_
_symmetry_equiv_pos_as_xyz
'x, y, z'
'-x, -y, -z'

loop_
_atom_site_type_symbol
_atom_site_label
_atom_site_fract_x
_atom_site_fract_y
_atom_site_fract_z
_atom_site_U_iso_or_equiv
_atom_site_adp_type
_atom_site_calc_flag
_atom_site_refinement_flags
_atom_site_occupancy
Cl Cl1 0.02655(9) 0.32831(12) 0.43610(8) 0.0610(3) Uani d . 1
Cl Cl2 0.62563(10) 0.17475(13) 0.18588(8) 0.0667(3) Uani d . 1
O O1 0.7144(2) 0.1622(3) 0.4170(2) 0.0484(5) Uani d . 1
H H1 0.7376 0.2060 0.4599 0.058 Uiso d R 1
N N1 0.9269(3) -0.0348(3) 0.6999(3) 0.0603(7) Uani d . 1
H H1A 1.0099 -0.1070 0.7198 0.072 Uiso calc R 1
H H1B 0.8726 -0.0410 0.6518 0.072 Uiso calc R 1
N N2 0.6616(3) 0.1981(3) 0.6334(2) 0.0402(5) Uani d . 1
C C1 0.8814(3) 0.0902(4) 0.7449(3) 0.0465(7) Uani d . 1
C C2 0.9686(4) 0.1012(5) 0.8227(3) 0.0604(9) Uani d . 1
H H2B 1.0592 0.0237 0.8426 0.072 Uiso calc R 1
C C3 0.9244(5) 0.2225(5) 0.8704(4) 0.0690(11) Uani d . 1
H H3A 0.9853 0.2263 0.9221 0.083 Uiso calc R 1
C C4 0.7907(4) 0.3402(4) 0.8434(3) 0.0585(9) Uani d . 1
H H4A 0.7613 0.4231 0.8760 0.070 Uiso calc R 1
C C5 0.7012(4) 0.3318(4) 0.7666(3) 0.0486(7) Uani d . 1
H H5A 0.6120 0.4111 0.7461 0.058 Uiso calc R 1
C C6 0.7427(3) 0.2074(4) 0.7199(3) 0.0399(6) Uani d . 1
C C7 0.5084(3) 0.2380(3) 0.6407(3) 0.0374(6) Uani d . 1
C C8 0.3940(3) 0.2836(3) 0.7510(3) 0.0361(6) Uani d . 1
C C9 0.3843(3) 0.1752(4) 0.8777(3) 0.0430(6) Uani d . 1
H H9A 0.4420 0.0716 0.8924 0.052 Uiso calc R 1
C C10 0.2890(4) 0.2213(4) 0.9816(3) 0.0529(8) Uani d . 1
H H10A 0.2812 0.1483 1.0661 0.063 Uiso calc R 1
C C11 0.2051(4) 0.3761(5) 0.9603(3) 0.0561(8) Uani d . 1
H H11A 0.1441 0.4080 1.0308 0.067 Uiso calc R 1
C C12 0.2117(4) 0.4822(4) 0.8356(3) 0.0538(8) Uani d . 1
H H12A 0.1528 0.5854 0.8215 0.065 Uiso calc R 1
C C13 0.3049(3) 0.4373(4) 0.7306(3) 0.0469(7) Uani d . 1
H H13A 0.3083 0.5099 0.6460 0.056 Uiso calc R 1
C C14 0.4484(3) 0.2356(3) 0.5341(3) 0.0367(6) Uani d . 1
C C15 0.2839(3) 0.2715(4) 0.5370(3) 0.0424(6) Uani d . 1
H H15A 0.2117 0.2914 0.6093 0.051 Uiso calc R 1
C C16 0.2297(3) 0.2773(4) 0.4349(3) 0.0444(7) Uani d . 1
C C17 0.3345(3) 0.2457(4) 0.3270(3) 0.0444(7) Uani d . 1
H H17A 0.2962 0.2488 0.2582 0.053 Uiso calc R 1
C C18 0.4950(3) 0.2097(4) 0.3227(3) 0.0427(6) Uani d . 1
C C19 0.5575(3) 0.2001(3) 0.4248(3) 0.0398(6) Uani d . 1

loop_
_atom_site_aniso_label
_atom_site_aniso_U_11
_atom_site_aniso_U_22
_atom_site_aniso_U_33
_atom_site_aniso_U_12
_atom_site_aniso_U_13
_atom_site_aniso_U_23
Cl1 0.0374(4) 0.0925(7) 0.0603(5) -0.0136(4) -0.0155(3) -0.0289(5)
Cl2 0.0573(5) 0.1012(8) 0.0515(5) -0.0093(5) -0.0022(4) -0.0475(5)
O1 0.0349(10) 0.0656(14) 0.0490(11) -0.0030(9) -0.0081(9) -0.0294(10)
N1 0.0488(16) 0.0594(17) 0.0722(19) 0.0062(13) -0.0190(14) -0.0297(15)
N2 0.0346(12) 0.0504(14) 0.0392(12) -0.0050(10) -0.0101(9) -0.0196(11)
C1 0.0353(14) 0.0550(18) 0.0408(15) -0.0114(13) -0.0053(12) -0.0077(13)
C2 0.0439(18) 0.069(2) 0.063(2) -0.0079(16) -0.0256(16) -0.0095(18)
C3 0.064(2) 0.090(3) 0.063(2) -0.032(2) -0.0342(18) -0.009(2)
C4 0.064(2) 0.067(2) 0.060(2) -0.0212(17) -0.0187(17) -0.0274(17)
C5 0.0432(16) 0.0547(18) 0.0518(17) -0.0080(13) -0.0137(13) -0.0206(15)
C6 0.0327(13) 0.0526(16) 0.0330(13) -0.0101(12) -0.0069(11) -0.0119(12)
C7 0.0357(14) 0.0412(15) 0.0340(13) -0.0052(11) -0.0093(11) -0.0117(11)
C8 0.0317(13) 0.0468(15) 0.0352(13) -0.0097(11) -0.0090(10) -0.0168(12)
C9 0.0442(15) 0.0472(16) 0.0425(15) -0.0092(12) -0.0128(12) -0.0176(13)
C10 0.0483(17) 0.078(2) 0.0351(14) -0.0207(16) -0.0063(13) -0.0179(15)
C11 0.0426(17) 0.085(3) 0.0525(18) -0.0109(16) -0.0032(14) -0.0417(18)
C12 0.0418(16) 0.0587(19) 0.069(2) -0.0003(14) -0.0115(15) -0.0374(17)
C13 0.0403(15) 0.0511(17) 0.0438(15) -0.0037(13) -0.0096(12) -0.0139(13)
C14 0.0350(13) 0.0438(15) 0.0338(13) -0.0083(11) -0.0084(11) -0.0144(11)
C15 0.0330(13) 0.0555(17) 0.0352(13) -0.0079(12) -0.0052(11) -0.0140(13)
C16 0.0350(14) 0.0544(17) 0.0448(15) -0.0132(12) -0.0115(12) -0.0126(13)
C17 0.0470(16) 0.0543(17) 0.0360(14) -0.0116(13) -0.0126(12) -0.0158(13)
C18 0.0438(15) 0.0499(16) 0.0363(14) -0.0092(12) -0.0040(12) -0.0198(13)
C19 0.0344(14) 0.0439(15) 0.0371(14) -0.0052(11) -0.0068(11) -0.0121(12)

loop_
_atom_type_symbol
_atom_type_description
_atom_type_scat_dispersion_real
_atom_type_scat_dispersion_imag
_atom_type_scat_source
C C 0.0033 0.0016 'International Tables Vol C Tables 4.2.6.8 and 6.1.1.4'
H H 0.0000 0.0000 'International Tables Vol C Tables 4.2.6.8 and 6.1.1.4'
N N 0.0061 0.0033 'International Tables Vol C Tables 4.2.6.8 and 6.1.1.4'
O O 0.0106 0.0060 'International Tables Vol C Tables 4.2.6.8 and 6.1.1.4'
Cl Cl 0.1484 0.1585 'International Tables Vol C Tables 4.2.6.8 and 6.1.1.4'

loop_
_geom_angle_atom_site_label_1
_geom_angle_atom_site_label_2
_geom_angle_atom_site_label_3
_geom_angle
C19 O1 H1 109.1
C1 N1 H1A 120.0
C1 N1 H1B 120.0
H1A N1 H1B 120.0
C7 N2 C6 125.4(2)
N1 C1 C2 120.4(3)
N1 C1 C6 122.1(3)
C2 C1 C6 117.4(3)
C3 C2 C1 121.6(3)
C3 C2 H2B 119.2
C1 C2 H2B 119.2
C2 C3 C4 121.2(3)
C2 C3 H3A 119.4
C4 C3 H3A 119.4
C3 C4 C5 118.4(3)
C3 C4 H4A 120.8
C5 C4 H4A 120.8
C6 C5 C4 121.0(3)
C6 C5 H5A 119.5
C4 C5 H5A 119.5
C5 C6 C1 120.3(3)
C5 C6 N2 123.4(3)
C1 C6 N2 116.0(3)
N2 C7 C14 117.3(2)
N2 C7 C8 123.0(2)
C14 C7 C8 119.7(2)
C13 C8 C9 119.3(3)
C13 C8 C7 120.7(2)
C9 C8 C7 119.9(2)
C10 C9 C8 120.0(3)
C10 C9 H9A 120.0
C8 C9 H9A 120.0
C9 C10 C11 120.1(3)
C9 C10 H10A 120.0
C11 C10 H10A 120.0
C12 C11 C10 120.1(3)
C12 C11 H11A 120.0
C10 C11 H11A 120.0
C11 C12 C13 120.5(3)
C11 C12 H12A 119.8
C13 C12 H12A 119.8
C12 C13 C8 120.0(3)
C12 C13 H13A 120.0
C8 C13 H13A 120.0
C15 C14 C19 119.2(2)
C15 C14 C7 120.8(2)
C19 C14 C7 120.0(2)
C16 C15 C14 120.5(3)
C16 C15 H15A 119.8
C14 C15 H15A 119.8
C15 C16 C17 121.0(3)
C15 C16 Cl1 120.5(2)
C17 C16 Cl1 118.6(2)
C18 C17 C16 119.4(3)
C18 C17 H17A 120.3
C16 C17 H17A 120.3
C17 C18 C19 122.2(3)
C17 C18 Cl2 119.1(2)
C19 C18 Cl2 118.6(2)
O1 C19 C18 120.0(2)
O1 C19 C14 122.2(2)
C18 C19 C14 117.7(2)

loop_
_geom_bond_atom_site_label_1
_geom_bond_atom_site_label_2
_geom_bond_distance
Cl1 C16 1.738(3)
Cl2 C18 1.732(3)
O1 C19 1.330(3)
O1 H1 0.8500
N1 C1 1.370(4)
N1 H1A 0.8600
N1 H1B 0.8600
N2 C7 1.298(3)
N2 C6 1.426(3)
C1 C2 1.392(5)
C1 C6 1.407(4)
C2 C3 1.358(6)
C2 H2B 0.9300
C3 C4 1.381(5)
C3 H3A 0.9300
C4 C5 1.385(4)
C4 H4A 0.9300
C5 C6 1.380(4)
C5 H5A 0.9300
C7 C14 1.475(4)
C7 C8 1.487(4)
C8 C13 1.390(4)
C8 C9 1.391(4)
C9 C10 1.379(4)
C9 H9A 0.9300
C10 C11 1.384(5)
C10 H10A 0.9300
C11 C12 1.368(5)
C11 H11A 0.9300
C12 C13 1.379(4)
C12 H12A 0.9300
C13 H13A 0.9300
C14 C15 1.405(4)
C14 C19 1.424(4)
C15 C16 1.362(4)
C15 H15A 0.9300
C16 C17 1.385(4)
C17 C18 1.368(4)
C17 H17A 0.9300
C18 C19 1.393(4)

loop_
_geom_hbond_atom_site_label_D
_geom_hbond_atom_site_label_H
_geom_hbond_atom_site_label_A
_geom_hbond_site_symmetry_A
_geom_hbond_distance_DH
_geom_hbond_distance_HA
_geom_hbond_distance_DA
_geom_hbond_angle_DHA
_geom_hbond_publ_flag
O1 H1 N2 ? 0.85 1.87 2.502(3) 130 y
N1 H1A O1 2_756 0.86 2.53 3.161(4) 131 y
N1 H1B N2 ? 0.86 2.45 2.765(4) 103 y

loop_
_geom_torsion_atom_site_label_1
_geom_torsion_atom_site_label_2
_geom_torsion_atom_site_label_3
_geom_torsion_atom_site_label_4
_geom_torsion
N1 C1 C2 C3 -178.9(3)
C6 C1 C2 C3 -1.6(5)
C1 C2 C3 C4 0.0(6)
C2 C3 C4 C5 0.3(6)
C3 C4 C5 C6 1.2(5)
C4 C5 C6 C1 -2.9(5)
C4 C5 C6 N2 -175.6(3)
N1 C1 C6 C5 -179.8(3)
C2 C1 C6 C5 3.1(4)
N1 C1 C6 N2 -6.5(4)
C2 C1 C6 N2 176.3(3)
C7 N2 C6 C5 -40.2(4)
C7 N2 C6 C1 146.7(3)
C6 N2 C7 C14 173.7(2)
C6 N2 C7 C8 -6.8(4)
N2 C7 C8 C13 113.4(3)
C14 C7 C8 C13 -67.2(4)
N2 C7 C8 C9 -61.6(4)
C14 C7 C8 C9 117.8(3)
C13 C8 C9 C10 -1.0(4)
C7 C8 C9 C10 174.1(3)
C8 C9 C10 C11 -1.1(4)
C9 C10 C11 C12 2.4(5)
C10 C11 C12 C13 -1.7(5)
C11 C12 C13 C8 -0.4(5)
C9 C8 C13 C12 1.8(4)
C7 C8 C13 C12 -173.3(3)
N2 C7 C14 C15 177.6(3)
C8 C7 C14 C15 -1.8(4)
N2 C7 C14 C19 -3.8(4)
C8 C7 C14 C19 176.8(2)
C19 C14 C15 C16 -2.2(4)
C7 C14 C15 C16 176.5(3)
C14 C15 C16 C17 1.1(5)
C14 C15 C16 Cl1 -177.8(2)
C15 C16 C17 C18 -0.7(5)
Cl1 C16 C17 C18 178.2(2)
C16 C17 C18 C19 1.5(5)
C16 C17 C18 Cl2 -178.5(2)
C17 C18 C19 O1 178.9(3)
Cl2 C18 C19 O1 -1.1(4)
C17 C18 C19 C14 -2.6(4)
Cl2 C18 C19 C14 177.5(2)
C15 C14 C19 O1 -178.7(3)
C7 C14 C19 O1 2.7(4)
C15 C14 C19 C18 2.8(4)
C7 C14 C19 C18 -175.8(3)

loop_
_cod_related_entry_id
_cod_related_entry_database
_cod_related_entry_code
1 ChemSpider 30655336
